data_4078667
loop_
_publ_author_name
'Nikolin, Alexei A.'
'Kramarova, Evgeniya P.'
'Shipov, Aleksander G.'
'Baukov, Yuri I.'
'Negrebetsky, Vadim V.'
'Korlyukov, Alexander A.'
'Arkhipov, Dmitry E.'
'Bowden, Allen'
'Bylikin, Sergey Yu.'
'Bassindale, Alan R.'
'Taylor, Peter G.'

_publ_section_title
;
 Synthesis, Structures, and Stereodynamic Behavior of Novel
 Pentacoordinate Fluorosilanes: Fluorosilyl Derivatives of Proline
;
_journal_issue 14
_journal_name_full Organometallics
_journal_page_first 4988
_journal_paper_doi 10.1021/om3002697
_journal_volume 31
_journal_year 2012
_chemical_formula_moiety 'C15 H22 F N3 O5 S Si'
_chemical_formula_sum 'C15 H22 F N3 O5 S Si'
_chemical_formula_weight 403.51
_chemical_name_systematic
; 
 ? 
;
_space_group_IT_number 29
_symmetry_cell_setting orthorhombic
_symmetry_space_group_name_Hall 'P 2c -2ac'
_symmetry_space_group_name_H-M 'P c a 21'
_atom_sites_solution_hydrogens geom
_atom_sites_solution_primary direct
_atom_sites_solution_secondary difmap
_audit_creation_method SHELXL-97
_cell_angle_alpha 90.00
_cell_angle_beta 90.00
_cell_angle_gamma 90.00
_cell_formula_units_Z 8
_cell_length_a 18.5530(16)
_cell_length_b 7.4458(6)
_cell_length_c 26.979(2)
_cell_measurement_reflns_used 1017
_cell_measurement_temperature 100(2)
_cell_measurement_theta_max 20.08
_cell_measurement_theta_min 2.66
_cell_volume 3726.9(5)
_computing_cell_refinement 'APEX2 (Bruker, 2005)'
_computing_data_collection 'APEX2 (Bruker, 2005)'
_computing_data_reduction 'APEX2 (Bruker, 2005)'
_computing_molecular_graphics 'SHELXTL ver. 5.1 (Sheldrick, 1998)'
_computing_publication_material 'SHELXTL ver. 5.1 (Sheldrick, 1998)'
_computing_structure_refinement 'SHELXTL ver. 5.1 (Sheldrick, 1998)'
_computing_structure_solution 'SHELXTL ver. 5.1 (Sheldrick, 1998)'
_diffrn_ambient_temperature 100(2)
_diffrn_measured_fraction_theta_full 0.995
_diffrn_measured_fraction_theta_max 0.995
_diffrn_measurement_device_type 'Bruker APEX II CCD area detector'
_diffrn_measurement_method '\f and \w scans'
_diffrn_radiation_monochromator graphite
_diffrn_radiation_source 'fine-focus sealed tube'
_diffrn_radiation_type MoK\a
_diffrn_radiation_wavelength 0.71073
_diffrn_reflns_av_R_equivalents 0.0000
_diffrn_reflns_av_sigmaI/netI 0.0664
_diffrn_reflns_limit_h_max 22
_diffrn_reflns_limit_h_min 0
_diffrn_reflns_limit_k_max 9
_diffrn_reflns_limit_k_min 0
_diffrn_reflns_limit_l_max 0
_diffrn_reflns_limit_l_min -33
_diffrn_reflns_number 20433
_diffrn_reflns_theta_full 26.00
_diffrn_reflns_theta_max 26.00
_diffrn_reflns_theta_min 2.20
_exptl_absorpt_coefficient_mu 0.279
_exptl_absorpt_correction_T_max 0.9541
_exptl_absorpt_correction_T_min 0.9489
_exptl_absorpt_correction_type multi-scan
_exptl_absorpt_process_details 'APEX2 (Bruker, 2005)'
_exptl_crystal_colour colorless
_exptl_crystal_density_diffrn 1.438
_exptl_crystal_density_method 'not measured'
_exptl_crystal_description prism
_exptl_crystal_F_000 1696
_exptl_crystal_size_max 0.19
_exptl_crystal_size_mid 0.19
_exptl_crystal_size_min 0.17
_refine_diff_density_max 1.144
_refine_diff_density_min -0.379
_refine_diff_density_rms 0.094
_refine_ls_abs_structure_details 'Flack H D (1983), Acta Cryst. A39, 876-881'
_refine_ls_abs_structure_Flack -0.01(12)
_refine_ls_extinction_method none
_refine_ls_goodness_of_fit_ref 1.079
_refine_ls_hydrogen_treatment constr
_refine_ls_matrix_type full
_refine_ls_number_parameters 476
_refine_ls_number_reflns 9269
_refine_ls_number_restraints 1
_refine_ls_restrained_S_all 1.079
_refine_ls_R_factor_all 0.0934
_refine_ls_R_factor_gt 0.0645
_refine_ls_shift/su_max 0.003
_refine_ls_shift/su_mean 0.000
_refine_ls_structure_factor_coef Fsqd
_refine_ls_weighting_details 'calc w=1/[\s^2^(Fo^2^)+(0.0180P)^2^+6.9700P] where P=(Fo^2^+2Fc^2^)/3'
_refine_ls_weighting_scheme calc
_refine_ls_wR_factor_gt 0.1254
_refine_ls_wR_factor_ref 0.1377
_reflns_number_gt 7003
_reflns_number_total 9269
_reflns_threshold_expression I>2u(I)
_cod_data_source_file om3002697_si_006.cif
_cod_data_source_block 74a
_cod_depositor_comments
;
The following automatic conversions were performed:

'_symmetry_cell_setting' value 'Orthorhombic' changed to
'orthorhombic' according to
/home/saulius/struct/CIF-dictionaries/cif_core.dic dictionary named
'cif_core.dic' version 2.4.2 from 2011-04-26.

Automatic conversion script
Id: cif_fix_values 1891 2012-01-12 08:04:46Z andrius 
;
_cod_original_cell_volume 3727.0(5)
_cod_database_code 4078667

loop_
_symmetry_equiv_pos_as_xyz
'x, y, z'
'-x, -y, z+1/2'
'x+1/2, -y, z'
'-x+1/2, y, z+1/2'

loop_
_atom_site_label
_atom_site_type_symbol
_atom_site_fract_x
_atom_site_fract_y
_atom_site_fract_z
_atom_site_U_iso_or_equiv
_atom_site_adp_type
_atom_site_occupancy
_atom_site_symmetry_multiplicity
_atom_site_calc_flag
_atom_site_refinement_flags
S1 S 0.54405(6) 0.56915(17) 0.43677(4) 0.0158(2) Uani 1 1 d .
Si1 Si 0.43264(8) 0.4192(2) 0.23895(5) 0.0234(3) Uani 1 1 d .
F1 F 0.38427(18) 0.3365(5) 0.19247(12) 0.0373(8) Uani 1 1 d .
O1 O 0.4975(2) 0.4879(5) 0.3059(2) 0.0158(11) Uani 1 1 d .
O2 O 0.59155(18) 0.6515(5) 0.47158(13) 0.0255(8) Uani 1 1 d .
O3 O 0.5084(2) 0.4087(5) 0.44903(13) 0.0225(8) Uani 1 1 d .
O4 O 0.3376(2) 1.2742(5) 0.38545(17) 0.0312(10) Uani 1 1 d .
O5 O 0.2738(2) 1.0614(6) 0.35202(16) 0.0318(9) Uani 1 1 d .
N1 N 0.5091(2) 0.1891(6) 0.30283(15) 0.0207(9) Uani 1 1 d .
N2 N 0.5876(3) 0.5281(7) 0.3861(2) 0.0173(11) Uani 1 1 d .
N3 N 0.3262(2) 1.1156(6) 0.37587(16) 0.0233(10) Uani 1 1 d .
C1 C 0.5028(4) 0.5366(10) 0.2028(3) 0.0376(16) Uani 1 1 d .
H1A H 0.4812 0.5890 0.1730 0.056 Uiso 1 1 calc R
H1B H 0.5404 0.4509 0.1932 0.056 Uiso 1 1 calc R
H1C H 0.5241 0.6321 0.2231 0.056 Uiso 1 1 calc R
C2 C 0.3618(3) 0.5496(10) 0.2700(2) 0.0320(13) Uani 1 1 d .
H2A H 0.3200 0.5600 0.2480 0.048 Uiso 1 1 calc R
H2B H 0.3801 0.6698 0.2779 0.048 Uiso 1 1 calc R
H2C H 0.3476 0.4887 0.3007 0.048 Uiso 1 1 calc R
C3 C 0.4548(3) 0.1890(7) 0.26311(19) 0.0246(11) Uani 1 1 d .
H3A H 0.4101 0.1327 0.2758 0.029 Uiso 1 1 calc R
H3B H 0.4726 0.1144 0.2353 0.029 Uiso 1 1 calc R
C4 C 0.5259(3) 0.3475(7) 0.32117(18) 0.0191(10) Uani 1 1 d .
C5 C 0.5420(5) 0.0129(8) 0.3136(3) 0.0271(18) Uani 1 1 d .
H5A H 0.5696 0.0203 0.3445 0.041 Uiso 1 1 calc R
H5B H 0.5742 -0.0209 0.2864 0.041 Uiso 1 1 calc R
H5C H 0.5040 -0.0777 0.3170 0.041 Uiso 1 1 calc R
C6 C 0.5862(3) 0.3587(7) 0.36015(18) 0.0186(11) Uani 1 1 d .
H6A H 0.5825 0.2567 0.3841 0.022 Uiso 1 1 calc R
C7 C 0.6612(3) 0.3596(9) 0.3346(2) 0.0276(14) Uani 1 1 d .
H7A H 0.6989 0.3106 0.3568 0.033 Uiso 1 1 calc R
H7B H 0.6605 0.2892 0.3035 0.033 Uiso 1 1 calc R
C8 C 0.6735(3) 0.5565(12) 0.3244(2) 0.0350(16) Uani 1 1 d .
H8A H 0.7252 0.5814 0.3188 0.042 Uiso 1 1 calc R
H8B H 0.6458 0.5959 0.2950 0.042 Uiso 1 1 calc R
C9 C 0.6472(3) 0.6488(7) 0.3701(2) 0.0260(12) Uani 1 1 d .
H9A H 0.6855 0.6564 0.3956 0.031 Uiso 1 1 calc R
H9B H 0.6293 0.7711 0.3626 0.031 Uiso 1 1 calc R
C10 C 0.4785(2) 0.7326(7) 0.42149(17) 0.0168(10) Uani 1 1 d .
C11 C 0.4889(3) 0.9113(7) 0.43355(18) 0.0191(11) Uani 1 1 d .
H11A H 0.5307 0.9472 0.4513 0.023 Uiso 1 1 calc R
C12 C 0.4384(3) 1.0367(9) 0.4197(2) 0.0226(13) Uani 1 1 d .
H12A H 0.4446 1.1597 0.4280 0.027 Uiso 1 1 calc R
C13 C 0.3797(4) 0.9817(7) 0.3940(3) 0.0200(15) Uani 1 1 d .
C14 C 0.3660(3) 0.8017(8) 0.3827(2) 0.0223(12) Uani 1 1 d .
H14A H 0.3231 0.7671 0.3660 0.027 Uiso 1 1 calc R
C15 C 0.4165(3) 0.6762(7) 0.39653(19) 0.0189(10) Uani 1 1 d .
H15A H 0.4094 0.5526 0.3892 0.023 Uiso 1 1 calc R
S1A S 0.20899(6) 0.92974(19) 0.48097(4) 0.0166(3) Uani 1 1 d .
Si1A Si 0.31023(8) 1.0691(2) 0.68166(5) 0.0276(3) Uani 1 1 d .
F1A F 0.35367(19) 1.1443(5) 0.73099(13) 0.0466(10) Uani 1 1 d .
O1A O 0.2520(3) 1.0081(5) 0.6122(2) 0.0205(12) Uani 1 1 d .
O2A O 0.16263(18) 0.8460(5) 0.44483(13) 0.0236(8) Uani 1 1 d .
O3A O 0.24714(18) 1.0912(5) 0.46791(13) 0.0181(7) Uani 1 1 d .
O4A O 0.4151(2) 0.2283(5) 0.53495(16) 0.0303(9) Uani 1 1 d .
O5A O 0.4804(2) 0.4411(6) 0.56600(15) 0.0270(8) Uani 1 1 d .
N1A N 0.2414(2) 1.3071(6) 0.61565(15) 0.0193(9) Uani 1 1 d .
N2A N 0.1646(3) 0.9715(6) 0.5302(2) 0.0181(11) Uani 1 1 d .
N3A N 0.4274(2) 0.3850(6) 0.54343(16) 0.0212(10) Uani 1 1 d .
C1A C 0.2335(4) 0.9549(10) 0.7114(3) 0.0400(16) Uani 1 1 d .
H1AA H 0.2415 0.9489 0.7473 0.060 Uiso 1 1 calc R
H1AB H 0.2290 0.8330 0.6981 0.060 Uiso 1 1 calc R
H1AC H 0.1891 1.0221 0.7047 0.060 Uiso 1 1 calc R
C2A C 0.3827(3) 0.9287(11) 0.6536(3) 0.0476(17) Uani 1 1 d .
H2AA H 0.4189 0.9003 0.6789 0.071 Uiso 1 1 calc R
H2AB H 0.4055 0.9949 0.6264 0.071 Uiso 1 1 calc R
H2AC H 0.3618 0.8170 0.6408 0.071 Uiso 1 1 calc R
C3A C 0.2920(3) 1.3011(7) 0.65698(19) 0.0259(12) Uani 1 1 d .
H3AA H 0.2728 1.3762 0.6843 0.031 Uiso 1 1 calc R
H3AB H 0.3382 1.3549 0.6462 0.031 Uiso 1 1 calc R
C4A C 0.2225(2) 1.1498(6) 0.59630(18) 0.0152(10) Uani 1 1 d .
C5A C 0.2079(4) 1.4814(7) 0.6027(3) 0.0234(16) Uani 1 1 d .
H5AA H 0.1789 1.4675 0.5726 0.035 Uiso 1 1 calc R
H5AB H 0.2457 1.5710 0.5970 0.035 Uiso 1 1 calc R
H5AC H 0.1769 1.5210 0.6300 0.035 Uiso 1 1 calc R
C6A C 0.1653(2) 1.1417(7) 0.55647(18) 0.0164(10) Uani 1 1 d .
H6AA H 0.1706 1.2442 0.5328 0.020 Uiso 1 1 calc R
C7A C 0.0901(3) 1.1431(8) 0.5809(2) 0.0249(13) Uani 1 1 d .
H7AA H 0.0901 1.2162 0.6115 0.030 Uiso 1 1 calc R
H7AB H 0.0532 1.1910 0.5578 0.030 Uiso 1 1 calc R
C8A C 0.0763(3) 0.9445(10) 0.5924(2) 0.0290(13) Uani 1 1 d .
H8AA H 0.1030 0.9062 0.6224 0.035 Uiso 1 1 calc R
H8AB H 0.0243 0.9208 0.5973 0.035 Uiso 1 1 calc R
C9A C 0.1046(3) 0.8496(7) 0.5463(2) 0.0208(11) Uani 1 1 d .
H9AA H 0.1227 0.7280 0.5543 0.025 Uiso 1 1 calc R
H9AB H 0.0669 0.8403 0.5205 0.025 Uiso 1 1 calc R
C10A C 0.2749(2) 0.7666(6) 0.49712(18) 0.0158(10) Uani 1 1 d .
C11A C 0.2643(2) 0.5862(6) 0.48534(18) 0.0185(10) Uani 1 1 d .
H11B H 0.2226 0.5491 0.4677 0.022 Uiso 1 1 calc R
C12A C 0.3155(3) 0.4626(9) 0.4997(2) 0.0185(12) Uani 1 1 d .
H12B H 0.3097 0.3394 0.4915 0.022 Uiso 1 1 calc R
C13A C 0.3753(4) 0.5181(7) 0.5260(3) 0.0138(13) Uani 1 1 d .
C14A C 0.3873(3) 0.7010(7) 0.53703(19) 0.0192(11) Uani 1 1 d .
H14B H 0.4295 0.7386 0.5541 0.023 Uiso 1 1 calc R
C15A C 0.3361(2) 0.8226(7) 0.52227(18) 0.0171(10) Uani 1 1 d .
H15B H 0.3426 0.9466 0.5293 0.021 Uiso 1 1 calc R

loop_
_atom_site_aniso_label
_atom_site_aniso_U_11
_atom_site_aniso_U_22
_atom_site_aniso_U_33
_atom_site_aniso_U_23
_atom_site_aniso_U_13
_atom_site_aniso_U_12
S1 0.0165(6) 0.0167(7) 0.0141(6) -0.0003(6) -0.0020(5) -0.0039(5)
Si1 0.0262(7) 0.0302(9) 0.0137(6) 0.0011(7) -0.0053(6) -0.0003(6)
F1 0.0414(18) 0.048(2) 0.0226(17) -0.0018(15) -0.0133(14) -0.0036(16)
O1 0.009(2) 0.020(3) 0.018(3) 0.0051(14) -0.003(2) 0.0039(13)
O2 0.0240(18) 0.032(2) 0.0210(19) -0.0061(16) -0.0066(15) -0.0051(16)
O3 0.040(2) 0.0127(18) 0.0148(18) -0.0039(14) -0.0094(16) 0.0057(16)
O4 0.036(2) 0.015(2) 0.042(2) -0.0011(18) 0.008(2) -0.0024(17)
O5 0.029(2) 0.034(2) 0.033(2) -0.010(2) -0.0105(18) 0.008(2)
N1 0.027(2) 0.022(2) 0.013(2) 0.0008(18) -0.0014(18) 0.0022(18)
N2 0.008(2) 0.032(3) 0.012(2) -0.002(2) 0.0044(19) -0.0036(18)
N3 0.025(2) 0.026(3) 0.020(2) 0.0022(19) 0.011(2) 0.011(2)
C1 0.038(3) 0.055(4) 0.020(3) 0.013(3) -0.002(3) -0.001(3)
C2 0.019(3) 0.052(4) 0.025(3) -0.001(3) -0.011(2) 0.009(3)
C3 0.031(3) 0.024(3) 0.019(3) -0.005(2) -0.003(2) -0.002(2)
C4 0.016(2) 0.028(3) 0.013(2) 0.000(2) 0.004(2) 0.004(2)
C5 0.047(4) 0.026(4) 0.008(3) 0.004(2) 0.009(3) 0.008(2)
C6 0.019(2) 0.022(3) 0.015(2) 0.004(2) 0.000(2) 0.004(2)
C7 0.013(3) 0.043(4) 0.027(3) -0.002(3) 0.002(2) 0.011(3)
C8 0.013(3) 0.070(5) 0.022(3) 0.011(4) 0.004(2) -0.004(4)
C9 0.019(3) 0.026(3) 0.034(3) 0.011(3) 0.002(2) -0.003(2)
C10 0.021(2) 0.019(3) 0.011(2) -0.0027(19) 0.0034(19) -0.003(2)
C11 0.021(2) 0.022(3) 0.015(2) -0.006(2) 0.005(2) -0.010(2)
C12 0.025(3) 0.025(3) 0.018(3) -0.003(3) 0.004(2) -0.004(3)
C13 0.023(3) 0.019(3) 0.018(3) 0.002(2) 0.011(3) 0.003(2)
C14 0.015(2) 0.024(3) 0.027(3) -0.010(2) 0.000(2) -0.002(2)
C15 0.018(2) 0.017(2) 0.022(3) -0.004(2) 0.003(2) -0.003(2)
S1A 0.0158(6) 0.0220(8) 0.0120(6) -0.0013(6) -0.0012(5) -0.0031(6)
Si1A 0.0260(7) 0.0371(9) 0.0196(7) -0.0005(7) -0.0093(6) 0.0064(7)
F1A 0.051(2) 0.059(2) 0.0303(19) -0.0074(17) -0.0251(17) 0.0073(18)
O1A 0.023(2) 0.021(3) 0.017(3) 0.0016(14) -0.005(2) 0.0032(15)
O2A 0.0231(17) 0.030(2) 0.0174(18) -0.0046(16) -0.0063(15) -0.0053(15)
O3A 0.0173(16) 0.0190(19) 0.0179(17) 0.0034(15) 0.0026(14) -0.0037(14)
O4A 0.033(2) 0.015(2) 0.042(2) 0.0025(18) 0.003(2) -0.0035(17)
O5A 0.022(2) 0.033(2) 0.026(2) -0.004(2) -0.0045(16) 0.0027(19)
N1A 0.021(2) 0.019(2) 0.018(2) 0.0005(18) 0.0003(18) -0.0002(17)
N2A 0.013(2) 0.023(2) 0.018(3) -0.002(2) -0.002(2) 0.0000(19)
N3A 0.019(2) 0.024(2) 0.020(2) 0.0005(19) 0.0049(18) 0.0016(18)
C1A 0.049(4) 0.052(4) 0.018(3) 0.001(3) -0.001(3) -0.003(4)
C2A 0.035(3) 0.053(4) 0.054(4) -0.011(4) -0.017(3) 0.010(4)
C3A 0.025(3) 0.034(3) 0.019(2) -0.004(2) 0.000(2) -0.005(2)
C4A 0.011(2) 0.023(3) 0.012(2) 0.003(2) 0.0024(19) -0.004(2)
C5A 0.023(3) 0.023(3) 0.024(4) -0.005(2) 0.003(3) 0.001(2)
C6A 0.015(2) 0.019(3) 0.015(2) -0.001(2) -0.002(2) 0.003(2)
C7A 0.012(3) 0.038(4) 0.025(3) -0.007(3) -0.001(2) 0.008(2)
C8A 0.016(3) 0.048(4) 0.023(3) 0.009(3) 0.007(2) -0.006(3)
C9A 0.012(2) 0.022(3) 0.028(3) 0.006(2) 0.004(2) -0.002(2)
C10A 0.013(2) 0.019(2) 0.015(2) -0.002(2) 0.0044(18) -0.0037(19)
C11A 0.017(2) 0.022(3) 0.016(2) -0.002(2) 0.000(2) -0.007(2)
C12A 0.017(3) 0.023(3) 0.016(3) -0.004(3) 0.006(2) -0.003(3)
C13A 0.010(3) 0.020(3) 0.012(3) -0.002(2) 0.002(2) 0.0010(19)
C14A 0.017(2) 0.024(3) 0.017(3) -0.002(2) 0.001(2) 0.005(2)
C15A 0.016(2) 0.016(2) 0.019(2) -0.005(2) 0.003(2) -0.006(2)

loop_
_atom_type_symbol
_atom_type_description
_atom_type_scat_dispersion_real
_atom_type_scat_dispersion_imag
_atom_type_scat_source
C C 0.0033 0.0016 'International Tables Vol C Tables 4.2.6.8 and 6.1.1.4'
H H 0.0000 0.0000 'International Tables Vol C Tables 4.2.6.8 and 6.1.1.4'
N N 0.0061 0.0033 'International Tables Vol C Tables 4.2.6.8 and 6.1.1.4'
O O 0.0106 0.0060 'International Tables Vol C Tables 4.2.6.8 and 6.1.1.4'
F F 0.0171 0.0103 'International Tables Vol C Tables 4.2.6.8 and 6.1.1.4'
Si Si 0.0817 0.0704 'International Tables Vol C Tables 4.2.6.8 and 6.1.1.4'
S S 0.1246 0.1234 'International Tables Vol C Tables 4.2.6.8 and 6.1.1.4'

loop_
_geom_angle_atom_site_label_1
_geom_angle_atom_site_label_2
_geom_angle_atom_site_label_3
_geom_angle
O3 S1 O2 120.1(2)
O3 S1 N2 105.9(2)
O2 S1 N2 109.2(2)
O3 S1 C10 108.4(2)
O2 S1 C10 106.4(2)
N2 S1 C10 106.1(3)
F1 Si1 C2 98.9(2)
F1 Si1 C1 99.1(3)
C2 Si1 C1 119.7(4)
F1 Si1 C3 92.4(2)
C2 Si1 C3 118.7(3)
C1 Si1 C3 117.4(3)
F1 Si1 O1 171.31(18)
C2 Si1 O1 84.0(2)
C1 Si1 O1 86.5(3)
C3 Si1 O1 79.08(18)
C4 O1 Si1 107.8(4)
C4 N1 C3 115.9(4)
C4 N1 C5 128.7(5)
C3 N1 C5 115.2(5)
C6 N2 C9 113.6(5)
C6 N2 S1 124.5(4)
C9 N2 S1 120.2(4)
O5 N3 O4 124.0(5)
O5 N3 C13 118.5(5)
O4 N3 C13 117.5(5)
Si1 C1 H1A 109.5
Si1 C1 H1B 109.5
H1A C1 H1B 109.5
Si1 C1 H1C 109.5
H1A C1 H1C 109.5
H1B C1 H1C 109.5
Si1 C2 H2A 109.5
Si1 C2 H2B 109.5
H2A C2 H2B 109.5
Si1 C2 H2C 109.5
H2A C2 H2C 109.5
H2B C2 H2C 109.5
N1 C3 Si1 113.7(4)
N1 C3 H3A 108.8
Si1 C3 H3A 108.8
N1 C3 H3B 108.8
Si1 C3 H3B 108.8
H3A C3 H3B 107.7
O1 C4 N1 122.0(5)
O1 C4 C6 119.4(5)
N1 C4 C6 118.5(5)
N1 C5 H5A 109.5
N1 C5 H5B 109.5
H5A C5 H5B 109.5
N1 C5 H5C 109.5
H5A C5 H5C 109.5
H5B C5 H5C 109.5
N2 C6 C4 113.1(4)
N2 C6 C7 101.2(4)
C4 C6 C7 110.4(4)
N2 C6 H6A 110.6
C4 C6 H6A 110.6
C7 C6 H6A 110.6
C8 C7 C6 102.7(4)
C8 C7 H7A 111.2
C6 C7 H7A 111.2
C8 C7 H7B 111.2
C6 C7 H7B 111.2
H7A C7 H7B 109.1
C9 C8 C7 104.4(5)
C9 C8 H8A 110.9
C7 C8 H8A 110.9
C9 C8 H8B 110.9
C7 C8 H8B 110.9
H8A C8 H8B 108.9
N2 C9 C8 101.8(5)
N2 C9 H9A 111.4
C8 C9 H9A 111.4
N2 C9 H9B 111.4
C8 C9 H9B 111.4
H9A C9 H9B 109.3
C11 C10 C15 121.2(5)
C11 C10 S1 120.7(4)
C15 C10 S1 118.1(4)
C12 C11 C10 119.6(5)
C12 C11 H11A 120.2
C10 C11 H11A 120.2
C13 C12 C11 118.8(6)
C13 C12 H12A 120.6
C11 C12 H12A 120.6
C12 C13 C14 123.2(6)
C12 C13 N3 120.1(5)
C14 C13 N3 116.7(6)
C15 C14 C13 118.0(5)
C15 C14 H14A 121.0
C13 C14 H14A 121.0
C14 C15 C10 119.1(5)
C14 C15 H15A 120.4
C10 C15 H15A 120.4
O3A S1A O2A 119.3(2)
O3A S1A N2A 107.2(2)
O2A S1A N2A 109.9(2)
O3A S1A C10A 107.0(2)
O2A S1A C10A 106.3(2)
N2A S1A C10A 106.5(3)
F1A Si1A C1A 100.5(3)
F1A Si1A C2A 99.5(3)
C1A Si1A C2A 118.4(4)
F1A Si1A C3A 93.5(2)
C1A Si1A C3A 116.0(3)
C2A Si1A C3A 120.1(3)
F1A Si1A O1A 171.97(19)
C1A Si1A O1A 84.1(3)
C2A Si1A O1A 83.9(3)
C3A Si1A O1A 78.52(19)
C4A O1A Si1A 109.2(3)
C4A N1A C3A 116.3(4)
C4A N1A C5A 124.7(5)
C3A N1A C5A 118.5(5)
C6A N2A C9A 113.2(5)
C6A N2A S1A 124.9(4)
C9A N2A S1A 120.4(4)
O4A N3A O5A 124.8(5)
O4A N3A C13A 117.9(5)
O5A N3A C13A 117.3(5)
Si1A C1A H1AA 109.5
Si1A C1A H1AB 109.5
H1AA C1A H1AB 109.5
Si1A C1A H1AC 109.5
H1AA C1A H1AC 109.5
H1AB C1A H1AC 109.5
Si1A C2A H2AA 109.5
Si1A C2A H2AB 109.5
H2AA C2A H2AB 109.5
Si1A C2A H2AC 109.5
H2AA C2A H2AC 109.5
H2AB C2A H2AC 109.5
N1A C3A Si1A 114.5(4)
N1A C3A H3AA 108.6
Si1A C3A H3AA 108.6
N1A C3A H3AB 108.6
Si1A C3A H3AB 108.6
H3AA C3A H3AB 107.6
O1A C4A N1A 119.2(5)
O1A C4A C6A 120.8(5)
N1A C4A C6A 120.0(4)
N1A C5A H5AA 109.5
N1A C5A H5AB 109.5
H5AA C5A H5AB 109.5
N1A C5A H5AC 109.5
H5AA C5A H5AC 109.5
H5AB C5A H5AC 109.5
N2A C6A C4A 112.8(4)
N2A C6A C7A 101.9(4)
C4A C6A C7A 109.4(4)
N2A C6A H6AA 110.8
C4A C6A H6AA 110.8
C7A C6A H6AA 110.8
C8A C7A C6A 103.3(4)
C8A C7A H7AA 111.1
C6A C7A H7AA 111.1
C8A C7A H7AB 111.1
C6A C7A H7AB 111.1
H7AA C7A H7AB 109.1
C9A C8A C7A 102.9(4)
C9A C8A H8AA 111.2
C7A C8A H8AA 111.2
C9A C8A H8AB 111.2
C7A C8A H8AB 111.2
H8AA C8A H8AB 109.1
N2A C9A C8A 102.2(4)
N2A C9A H9AA 111.3
C8A C9A H9AA 111.3
N2A C9A H9AB 111.3
C8A C9A H9AB 111.3
H9AA C9A H9AB 109.2
C15A C10A C11A 121.1(4)
C15A C10A S1A 118.5(4)
C11A C10A S1A 120.4(4)
C12A C11A C10A 118.8(5)
C12A C11A H11B 120.6
C10A C11A H11B 120.6
C11A C12A C13A 119.9(5)
C11A C12A H12B 120.0
C13A C12A H12B 120.0
C12A C13A C14A 121.6(5)
C12A C13A N3A 119.6(5)
C14A C13A N3A 118.7(5)
C15A C14A C13A 117.8(5)
C15A C14A H14B 121.1
C13A C14A H14B 121.1
C14A C15A C10A 120.7(5)
C14A C15A H15B 119.7
C10A C15A H15B 119.7

loop_
_geom_bond_atom_site_label_1
_geom_bond_atom_site_label_2
_geom_bond_distance
S1 O3 1.405(4)
S1 O2 1.426(4)
S1 N2 1.617(5)
S1 C10 1.769(5)
Si1 F1 1.661(3)
Si1 C2 1.836(6)
Si1 C1 1.845(7)
Si1 C3 1.879(6)
Si1 O1 2.229(6)
O1 C4 1.241(6)
O4 N3 1.227(6)
O5 N3 1.235(6)
N1 C4 1.316(7)
N1 C3 1.471(6)
N1 C5 1.476(7)
N2 C6 1.443(7)
N2 C9 1.489(7)
N3 C13 1.488(8)
C1 H1A 0.9800
C1 H1B 0.9800
C1 H1C 0.9800
C2 H2A 0.9800
C2 H2B 0.9800
C2 H2C 0.9800
C3 H3A 0.9900
C3 H3B 0.9900
C4 C6 1.538(7)
C5 H5A 0.9800
C5 H5B 0.9800
C5 H5C 0.9800
C6 C7 1.553(7)
C6 H6A 1.0000
C7 C8 1.508(9)
C7 H7A 0.9900
C7 H7B 0.9900
C8 C9 1.492(9)
C8 H8A 0.9900
C8 H8B 0.9900
C9 H9A 0.9900
C9 H9B 0.9900
C10 C11 1.383(7)
C10 C15 1.397(7)
C11 C12 1.374(8)
C11 H11A 0.9500
C12 C13 1.355(10)
C12 H12A 0.9500
C13 C14 1.397(8)
C14 C15 1.376(7)
C14 H14A 0.9500
C15 H15A 0.9500
S1A O3A 1.439(4)
S1A O2A 1.442(4)
S1A N2A 1.594(6)
S1A C10A 1.778(5)
Si1A F1A 1.654(3)
Si1A C1A 1.843(7)
Si1A C2A 1.864(7)
Si1A C3A 1.882(6)
Si1A O1A 2.210(6)
O1A C4A 1.264(6)
O4A N3A 1.211(6)
O5A N3A 1.230(6)
N1A C4A 1.329(6)
N1A C3A 1.458(6)
N1A C5A 1.481(7)
N2A C6A 1.452(6)
N2A C9A 1.501(7)
N3A C13A 1.462(7)
C1A H1AA 0.9800
C1A H1AB 0.9800
C1A H1AC 0.9800
C2A H2AA 0.9800
C2A H2AB 0.9800
C2A H2AC 0.9800
C3A H3AA 0.9900
C3A H3AB 0.9900
C4A C6A 1.512(6)
C5A H5AA 0.9800
C5A H5AB 0.9800
C5A H5AC 0.9800
C6A C7A 1.544(7)
C6A H6AA 1.0000
C7A C8A 1.533(8)
C7A H7AA 0.9900
C7A H7AB 0.9900
C8A C9A 1.524(8)
C8A H8AA 0.9900
C8A H8AB 0.9900
C9A H9AA 0.9900
C9A H9AB 0.9900
C10A C15A 1.387(6)
C10A C11A 1.394(7)
C11A C12A 1.378(8)
C11A H11B 0.9500
C12A C13A 1.379(9)
C12A H12B 0.9500
C13A C14A 1.412(7)
C14A C15A 1.372(7)
C14A H14B 0.9500
C15A H15B 0.9500
